data_7120180
loop_
_publ_author_name
'Liu, Zhicheng'
'Bai, Yihui'
'Zhang, Jian'
'Yu, Yongqi'
'Tan, Ze'
'Zhu, Gangguo'

_publ_section_title
;
 Copper-catalyzed acyltrifluoromethylation of alkenes: rapid access to
 trifluoroethyl indanones and related compounds
;
_journal_name_full 'Chem. Commun.'
_journal_paper_doi 10.1039/C7CC02537H
_journal_year 2017
_chemical_formula_sum 'C14 H13 F3 O3'
_chemical_formula_weight 286.24
_chemical_name_systematic
; 
 ? 
;
_space_group_IT_number 29
_symmetry_cell_setting orthorhombic
_symmetry_space_group_name_Hall 'P 2c -2ac'
_symmetry_space_group_name_H-M 'P c a 21'
_atom_sites_solution_hydrogens geom
_atom_sites_solution_primary direct
_atom_sites_solution_secondary difmap
_audit_creation_method SHELXL-97
_audit_update_record
;
2017-03-25 deposited with the CCDC.
2017-05-23 downloaded from the CCDC.
;
_cell_angle_alpha 90.00
_cell_angle_beta 90.00
_cell_angle_gamma 90.00
_cell_formula_units_Z 4
_cell_length_a 16.2998(10)
_cell_length_b 10.3533(6)
_cell_length_c 7.8903(5)
_cell_measurement_reflns_used 2905
_cell_measurement_temperature 296(2)
_cell_measurement_theta_max 24.5
_cell_measurement_theta_min 2.5
_cell_volume 1331.54(14)
_computing_cell_refinement 'Bruker XSCANS'
_computing_data_collection 'Bruker XSCANS'
_computing_data_reduction 'Bruker SHELXTL'
_computing_molecular_graphics 'Bruker SHELXTL'
_computing_publication_material 'Bruker SHELXTL'
_computing_structure_refinement 'SHELXL-97 (Sheldrick, 1997)'
_computing_structure_solution 'SHELXS-97 (Sheldrick, 1990)'
_diffrn_ambient_temperature 296(2)
_diffrn_measured_fraction_theta_full 0.996
_diffrn_measured_fraction_theta_max 0.996
_diffrn_measurement_device_type 'Bruker P4'
_diffrn_measurement_method '\w scans'
_diffrn_radiation_monochromator graphite
_diffrn_radiation_source 'fine-focus sealed tube'
_diffrn_radiation_type MoK\a
_diffrn_radiation_wavelength 0.71073
_diffrn_reflns_av_R_equivalents 0.0647
_diffrn_reflns_av_sigmaI/netI 0.0461
_diffrn_reflns_limit_h_max 21
_diffrn_reflns_limit_h_min -21
_diffrn_reflns_limit_k_max 13
_diffrn_reflns_limit_k_min -13
_diffrn_reflns_limit_l_max 10
_diffrn_reflns_limit_l_min -10
_diffrn_reflns_number 20606
_diffrn_reflns_theta_full 27.56
_diffrn_reflns_theta_max 27.56
_diffrn_reflns_theta_min 2.33
_exptl_absorpt_coefficient_mu 0.127
_exptl_absorpt_correction_type none
_exptl_crystal_colour colorless
_exptl_crystal_density_diffrn 1.428
_exptl_crystal_density_method 'not measured'
_exptl_crystal_description block
_exptl_crystal_F_000 592
_refine_diff_density_max 0.128
_refine_diff_density_min -0.184
_refine_diff_density_rms 0.038
_refine_ls_abs_structure_details 'Flack H D (1983), Acta Cryst. A39, 876-881'
_refine_ls_abs_structure_Flack -1.2(10)
_refine_ls_extinction_method none
_refine_ls_goodness_of_fit_ref 0.922
_refine_ls_hydrogen_treatment mixed
_refine_ls_matrix_type full
_refine_ls_number_parameters 181
_refine_ls_number_reflns 3066
_refine_ls_number_restraints 1
_refine_ls_restrained_S_all 0.922
_refine_ls_R_factor_all 0.0781
_refine_ls_R_factor_gt 0.0475
_refine_ls_shift/su_max 0.000
_refine_ls_shift/su_mean 0.000
_refine_ls_structure_factor_coef Fsqd
_refine_ls_weighting_details 'calc w=1/[\s^2^(Fo^2^)+(0.1000P)^2^+0.0000P] where P=(Fo^2^+2Fc^2^)/3'
_refine_ls_weighting_scheme calc
_refine_ls_wR_factor_gt 0.1244
_refine_ls_wR_factor_ref 0.1512
_reflns_number_gt 2102
_reflns_number_total 3066
_reflns_threshold_expression >2sigma(I)
_cod_data_source_file c7cc02537h2.cif
_cod_data_source_block a
_cod_depositor_comments
;
The following automatic conversions were performed:

'_symmetry_cell_setting' value 'Orthorhombic' changed to
'orthorhombic' according to
/home/data/users/saulius/crontab/automatic-downloads/rss-feeds/RSC/lib/dictionaries/cif_core.dic
dictionary named 'cif_core.dic' version 2.4.2 from 2011-04-26.

Automatic conversion script
Id: cif_fix_values 4973 2017-02-22 13:04:09Z antanas 
;
_cod_original_sg_symbol_H-M Pca2(1)
_cod_database_code 7120180

loop_
_symmetry_equiv_pos_as_xyz
'x, y, z'
'-x, -y, z+1/2'
'x+1/2, -y, z'
'-x+1/2, y, z+1/2'

loop_
_atom_site_label
_atom_site_type_symbol
_atom_site_fract_x
_atom_site_fract_y
_atom_site_fract_z
_atom_site_U_iso_or_equiv
_atom_site_adp_type
_atom_site_occupancy
_atom_site_symmetry_multiplicity
_atom_site_calc_flag
_atom_site_refinement_flags
C1 C 0.14567(15) 0.2479(2) 0.3465(4) 0.0440(6) Uani 1 1 d .
H1A H 0.0914 0.2675 0.3722 0.053 Uiso 1 1 calc R
F1 F 0.02023(10) -0.24336(18) 0.2268(3) 0.0845(7) Uani 1 1 d .
O3 O 0.31579(11) -0.0813(2) 0.1156(3) 0.0681(6) Uani 1 1 d .
C8 C 0.16596(14) -0.0758(2) 0.1296(3) 0.0406(5) Uani 1 1 d .
H8A H 0.1529 -0.0697 0.0087 0.049 Uiso 1 1 calc R
C7 C 0.25332(15) -0.0243(2) 0.1556(3) 0.0441(6) Uani 1 1 d .
O2 O 0.11495(15) 0.46711(19) 0.5306(3) 0.0669(6) Uani 1 1 d .
O1 O 0.23839(16) 0.5493(2) 0.4723(4) 0.0831(8) Uani 1 1 d .
F3 F 0.08864(12) -0.41225(17) 0.1624(4) 0.0926(8) Uani 1 1 d .
C4 C 0.31009(15) 0.1915(3) 0.2721(3) 0.0498(7) Uani 1 1 d .
H4A H 0.3645 0.1718 0.2476 0.060 Uiso 1 1 calc R
C5 C 0.24738(14) 0.1037(2) 0.2336(3) 0.0398(5) Uani 1 1 d .
C2 C 0.20774(16) 0.3356(3) 0.3829(3) 0.0468(6) Uani 1 1 d .
C12 C 0.16230(15) -0.2178(2) 0.1807(4) 0.0495(7) Uani 1 1 d .
H12A H 0.2074 -0.2629 0.1266 0.059 Uiso 1 1 calc R
H12B H 0.1703 -0.2239 0.3022 0.059 Uiso 1 1 calc R
C3 C 0.28993(16) 0.3068(3) 0.3463(4) 0.0518(7) Uani 1 1 d .
H3A H 0.3308 0.3662 0.3724 0.062 Uiso 1 1 calc R
C9 C 0.10946(13) 0.0198(2) 0.2265(3) 0.0394(6) Uani 1 1 d .
H9A H 0.0916 -0.0218 0.3318 0.047 Uiso 1 1 calc R
C6 C 0.16552(15) 0.1311(2) 0.2717(3) 0.0386(5) Uani 1 1 d .
F2 F 0.06360(13) -0.2689(2) -0.0247(3) 0.0899(7) Uani 1 1 d .
C13 C 0.1904(2) 0.4622(3) 0.4653(4) 0.0555(7) Uani 1 1 d .
C10 C 0.03333(15) 0.0623(3) 0.1286(5) 0.0583(7) Uani 1 1 d .
H10A H 0.0018 0.1207 0.1969 0.087 Uiso 1 1 calc R
H10B H 0.0006 -0.0120 0.1014 0.087 Uiso 1 1 calc R
H10C H 0.0497 0.1048 0.0259 0.087 Uiso 1 1 calc R
C11 C 0.08473(17) -0.2843(3) 0.1362(5) 0.0572(7) Uani 1 1 d .
C14 C 0.0942(3) 0.5832(3) 0.6220(6) 0.0885(12) Uani 1 1 d .
H14A H 0.0391 0.5765 0.6642 0.133 Uiso 1 1 calc R
H14B H 0.0982 0.6562 0.5475 0.133 Uiso 1 1 calc R
H14C H 0.1314 0.5941 0.7152 0.133 Uiso 1 1 calc R

loop_
_atom_site_aniso_label
_atom_site_aniso_U_11
_atom_site_aniso_U_22
_atom_site_aniso_U_33
_atom_site_aniso_U_23
_atom_site_aniso_U_13
_atom_site_aniso_U_12
C1 0.0414(12) 0.0417(14) 0.0488(15) -0.0017(11) 0.0029(12) 0.0000(11)
F1 0.0488(10) 0.0818(13) 0.1229(18) -0.0193(12) 0.0182(11) -0.0085(9)
O3 0.0406(10) 0.0605(12) 0.1032(18) -0.0114(13) 0.0171(12) 0.0069(9)
C8 0.0376(12) 0.0422(13) 0.0420(13) -0.0048(11) 0.0004(11) 0.0027(10)
C7 0.0363(12) 0.0460(14) 0.0499(15) 0.0037(12) 0.0060(11) 0.0031(10)
O2 0.0832(15) 0.0433(11) 0.0743(14) -0.0167(10) 0.0116(12) -0.0023(10)
O1 0.0943(17) 0.0525(13) 0.1025(19) -0.0197(14) 0.0056(15) -0.0266(13)
F3 0.0791(13) 0.0474(11) 0.151(2) -0.0059(12) -0.0088(13) -0.0121(9)
C4 0.0358(12) 0.0591(17) 0.0543(16) 0.0104(14) 0.0007(11) -0.0077(12)
C5 0.0353(11) 0.0445(13) 0.0396(12) 0.0042(11) 0.0010(10) -0.0009(10)
C2 0.0558(16) 0.0455(16) 0.0391(13) 0.0014(12) 0.0003(11) -0.0077(12)
C12 0.0424(14) 0.0415(15) 0.0645(18) -0.0050(12) -0.0008(12) 0.0043(11)
C3 0.0485(15) 0.0521(17) 0.0549(16) 0.0007(13) -0.0029(13) -0.0149(12)
C9 0.0320(11) 0.0398(13) 0.0464(14) -0.0035(11) 0.0021(11) 0.0006(10)
C6 0.0383(12) 0.0391(13) 0.0384(12) 0.0028(10) -0.0006(10) -0.0005(10)
F2 0.0935(14) 0.0947(17) 0.0814(14) -0.0177(13) -0.0264(12) -0.0200(12)
C13 0.0738(19) 0.0448(16) 0.0480(15) -0.0057(13) -0.0044(15) -0.0075(14)
C10 0.0394(14) 0.0613(17) 0.0741(18) -0.0116(16) -0.0112(14) 0.0079(12)
C11 0.0552(16) 0.0452(16) 0.071(2) -0.0080(14) -0.0009(16) 0.0004(13)
C14 0.116(3) 0.0537(19) 0.096(3) -0.0252(19) 0.027(3) 0.0004(19)

loop_
_atom_type_symbol
_atom_type_description
_atom_type_scat_dispersion_real
_atom_type_scat_dispersion_imag
_atom_type_scat_source
C C 0.0033 0.0016 'International Tables Vol C Tables 4.2.6.8 and 6.1.1.4'
H H 0.0000 0.0000 'International Tables Vol C Tables 4.2.6.8 and 6.1.1.4'
O O 0.0106 0.0060 'International Tables Vol C Tables 4.2.6.8 and 6.1.1.4'
F F 0.0171 0.0103 'International Tables Vol C Tables 4.2.6.8 and 6.1.1.4'

loop_
_geom_angle_atom_site_label_1
_geom_angle_atom_site_label_2
_geom_angle_atom_site_label_3
_geom_angle
C6 C1 C2 119.3(2)
C6 C1 H1A 120.4
C2 C1 H1A 120.4
C12 C8 C7 109.6(2)
C12 C8 C9 117.5(2)
C7 C8 C9 105.30(19)
C12 C8 H8A 108.0
C7 C8 H8A 108.0
C9 C8 H8A 108.0
O3 C7 C5 127.0(2)
O3 C7 C8 125.0(2)
C5 C7 C8 107.99(19)
C13 O2 C14 116.2(3)
C3 C4 C5 118.9(2)
C3 C4 H4A 120.6
C5 C4 H4A 120.6
C4 C5 C6 121.3(2)
C4 C5 C7 129.0(2)
C6 C5 C7 109.7(2)
C1 C2 C3 121.0(3)
C1 C2 C13 121.8(2)
C3 C2 C13 117.3(2)
C11 C12 C8 114.7(2)
C11 C12 H12A 108.6
C8 C12 H12A 108.6
C11 C12 H12B 108.6
C8 C12 H12B 108.6
H12A C12 H12B 107.6
C4 C3 C2 120.1(2)
C4 C3 H3A 119.9
C2 C3 H3A 119.9
C6 C9 C10 113.0(2)
C6 C9 C8 104.07(18)
C10 C9 C8 114.6(2)
C6 C9 H9A 108.3
C10 C9 H9A 108.3
C8 C9 H9A 108.3
C1 C6 C5 119.5(2)
C1 C6 C9 128.7(2)
C5 C6 C9 111.8(2)
O1 C13 O2 123.8(3)
O1 C13 C2 124.0(3)
O2 C13 C2 112.2(2)
C9 C10 H10A 109.5
C9 C10 H10B 109.5
H10A C10 H10B 109.5
C9 C10 H10C 109.5
H10A C10 H10C 109.5
H10B C10 H10C 109.5
F2 C11 F1 105.6(3)
F2 C11 F3 106.1(3)
F1 C11 F3 105.5(3)
F2 C11 C12 113.1(3)
F1 C11 C12 113.4(3)
F3 C11 C12 112.4(2)
O2 C14 H14A 109.5
O2 C14 H14B 109.5
H14A C14 H14B 109.5
O2 C14 H14C 109.5
H14A C14 H14C 109.5
H14B C14 H14C 109.5

loop_
_geom_bond_atom_site_label_1
_geom_bond_atom_site_label_2
_geom_bond_distance
C1 C6 1.384(3)
C1 C2 1.389(4)
C1 H1A 0.9300
F1 C11 1.340(4)
O3 C7 1.218(3)
C8 C12 1.526(3)
C8 C7 1.534(3)
C8 C9 1.552(3)
C8 H8A 0.9800
C7 C5 1.465(3)
O2 C13 1.334(4)
O2 C14 1.442(4)
O1 C13 1.196(4)
F3 C11 1.343(3)
C4 C3 1.370(4)
C4 C5 1.401(4)
C4 H4A 0.9300
C5 C6 1.397(3)
C2 C3 1.402(4)
C2 C13 1.490(4)
C12 C11 1.482(4)
C12 H12A 0.9700
C12 H12B 0.9700
C3 H3A 0.9300
C9 C6 1.514(3)
C9 C10 1.526(3)
C9 H9A 0.9800
F2 C11 1.325(4)
C10 H10A 0.9600
C10 H10B 0.9600
C10 H10C 0.9600
C14 H14A 0.9600
C14 H14B 0.9600
C14 H14C 0.9600

loop_
_geom_torsion_atom_site_label_1
_geom_torsion_atom_site_label_2
_geom_torsion_atom_site_label_3
_geom_torsion_atom_site_label_4
_geom_torsion
C12 C8 C7 O3 43.7(4)
C9 C8 C7 O3 170.9(3)
C12 C8 C7 C5 -137.0(2)
C9 C8 C7 C5 -9.7(3)
C3 C4 C5 C6 -0.9(4)
C3 C4 C5 C7 -179.8(3)
O3 C7 C5 C4 3.5(5)
C8 C7 C5 C4 -175.8(3)
O3 C7 C5 C6 -175.5(3)
C8 C7 C5 C6 5.1(3)
C6 C1 C2 C3 -0.5(4)
C6 C1 C2 C13 -179.2(3)
C7 C8 C12 C11 -170.8(2)
C9 C8 C12 C11 69.2(3)
C5 C4 C3 C2 0.1(4)
C1 C2 C3 C4 0.6(4)
C13 C2 C3 C4 179.3(3)
C12 C8 C9 C6 132.6(2)
C7 C8 C9 C6 10.3(2)
C12 C8 C9 C10 -103.4(3)
C7 C8 C9 C10 134.3(2)
C2 C1 C6 C5 -0.2(4)
C2 C1 C6 C9 177.6(3)
C4 C5 C6 C1 1.0(4)
C7 C5 C6 C1 -179.9(2)
C4 C5 C6 C9 -177.2(2)
C7 C5 C6 C9 1.9(3)
C10 C9 C6 C1 49.1(3)
C8 C9 C6 C1 174.1(2)
C10 C9 C6 C5 -132.8(2)
C8 C9 C6 C5 -7.9(3)
C14 O2 C13 O1 -3.6(5)
C14 O2 C13 C2 176.4(3)
C1 C2 C13 O1 -166.3(3)
C3 C2 C13 O1 15.0(5)
C1 C2 C13 O2 13.7(4)
C3 C2 C13 O2 -165.1(3)
C8 C12 C11 F2 51.3(3)
C8 C12 C11 F1 -69.0(4)
C8 C12 C11 F3 171.5(3)
